data_7227916
loop_
_publ_author_name
'Ran, Weiguang'
'Wang, Lili'
'Liu, Qingzhi'
'Liu, Guangzeng'
'Qu, Dan'
'Pan, Xiaohua'
'Shi, Jinsheng'

_publ_section_title
;
 Mn2+ doped CdAl2O4 phosphors with new structure and special fluorescence
 properties: experimental and theoretical analysis
;
_journal_issue 29
_journal_name_full 'RSC Adv.'
_journal_page_first 17612
_journal_paper_doi 10.1039/C7RA01623A
_journal_volume 7
_journal_year 2017
_chemical_formula_sum 'Al2 Cd O4'
_chemical_formula_weight 230.370
_space_group_IT_number 148
_symmetry_Int_Tables_number 148
_symmetry_space_group_name_Hall '-R 3'
_symmetry_space_group_name_H-M 'R -3 :H'
_audit_creation_date 2015-10-27
_audit_creation_method 'from EXP file using GSAS2CIF'
_audit_update_record
;
2017-03-15 deposited with the CCDC.
2017-03-16 downloaded from the CCDC.
;
_cell_angle_alpha 90.000
_cell_angle_beta 90.000
_cell_angle_gamma 120.000
_cell_formula_units_Z 18
_cell_length_a 14.2210(1)
_cell_length_b 14.2210
_cell_length_c 9.5733(1)
_cell_volume 1676.69(2)
_cod_data_source_file c7ra01623a2.cif
_cod_data_source_block 2_phase_1
_cod_original_cell_volume 1676.7(0)
_cod_original_sg_symbol_Hall -R_3
_cod_original_sg_symbol_H-M 'R -3'
_cod_database_code 7227916

loop_
_symmetry_equiv_pos_site_id
_symmetry_equiv_pos_as_xyz
1 x,y,z
2 -y,x-y,z
3 -x+y,-x,z
4 -x,-y,-z
5 y,-x+y,-z
6 x-y,x,-z
7 2/3+x,1/3+y,1/3+z
8 2/3-y,1/3+x-y,1/3+z
9 2/3-x+y,1/3-x,1/3+z
10 2/3-x,1/3-y,1/3-z
11 2/3+y,1/3-x+y,1/3-z
12 2/3+x-y,1/3+x,1/3-z
13 1/3+x,2/3+y,2/3+z
14 1/3-y,2/3+x-y,2/3+z
15 1/3-x+y,2/3-x,2/3+z
16 1/3-x,2/3-y,2/3-z
17 1/3+y,2/3-x+y,2/3-z
18 1/3+x-y,2/3+x,2/3-z

loop_
_atom_site_label
_atom_site_type_symbol
_atom_site_fract_x
_atom_site_fract_y
_atom_site_fract_z
_atom_site_occupancy
_atom_site_symmetry_multiplicity
_atom_site_Wyckoff_symbol
_atom_site_calc_flag
_atom_site_thermal_displace_type
_atom_site_U_iso_or_equiv
Cd1 Cd 0.2061(1) 0.1835(1) 0.2456(2) 1.000 18 f d Uiso 0.02612(26)
Al1 Al 0.2072(4) 0.1977(4) 0.5818(8) 1.000 18 f d Uiso 0.0260(14)
Al2 Al 0.2166(5) 0.1970(4) 0.9170(8) 1.000 18 f d Uiso 0.0229(13)
O1 O 0.3425(6) 0.3469(7) 0.2456(24) 1.000 18 f d Uiso 0.0147(21)
O2 O 0.2201(6) 0.1110(7) 0.0494(11) 1.000 18 f d Uiso 0.0221(34)
O3 O 0.2172(8) 0.1210(7) 0.4467(11) 1.000 18 f d Uiso 0.027(4)
O4 O 0.1935(7) 0.1391(5) 0.7514(12) 1.000 18 f d Uiso 0.0234(24)

loop_
_atom_type_symbol
_atom_type_radius_bond
Cd 1.200
Al 1.200
O 1.200

loop_
_geom_angle_atom_site_label_1
_geom_angle_atom_site_label_2
_geom_angle_atom_site_label_3
_geom_angle_site_symmetry_1
_geom_angle_site_symmetry_3
_geom_angle
_geom_angle_publ_flag
O1 Cd1 O2 . . 105.2(6) no
O1 Cd1 O3 . . 103.4(7) no
O1 Cd1 O4 . 6_556 107.98(31) no
O2 Cd1 O3 . . 121.74(28) no
O2 Cd1 O4 . 6_556 110.96(34) no
O3 Cd1 O4 . 6_556 106.64(35) no
O1 Al1 O3 8 . 109.8(8) no
O1 Al1 O3 8 6_556 104.1(5) no
O1 Al1 O4 8 . 109.9(9) no
O3 Al1 O3 . 6_556 110.2(6) no
O3 Al1 O4 . . 114.0(5) no
O3 Al1 O4 6_556 . 108.5(6) no
O1 Al2 O2 15 1_556 111.9(8) no
O1 Al2 O2 15 6_556 108.0(5) no
O1 Al2 O4 15 . 108.5(9) no
O2 Al2 O2 1_556 6_556 109.0(5) no
O2 Al2 O4 1_556 . 112.8(5) no
O2 Al2 O4 6_556 . 106.3(7) no
Cd1 O1 Al1 . 15_554 121.3(5) no
Cd1 O1 Al2 . 8_554 113.5(5) no
Al1 O1 Al2 15_554 8_554 125.1(5) no
Cd1 O2 Al2 . 1_554 104.3(4) no
Cd1 O2 Al2 . 5_556 109.2(6) no
Al2 O2 Al2 1_554 5_556 143.8(6) no
Cd1 O3 Al1 . . 111.0(5) no
Cd1 O3 Al1 . 5_556 107.0(6) no
Al1 O3 Al1 . 5_556 139.2(7) no
Cd1 O4 Al1 5_556 . 115.3(5) no
Cd1 O4 Al2 5_556 . 112.0(5) no
Al1 O4 Al2 . . 130.9(4) no

loop_
_geom_bond_atom_site_label_1
_geom_bond_atom_site_label_2
_geom_bond_site_symmetry_2
_geom_bond_distance
_geom_bond_publ_flag
Cd1 Al1 . 3.225(7) no
Cd1 Al1 5_556 3.155(6) no
Cd1 Al2 1_554 3.151(7) no
Cd1 Al2 5_556 3.226(7) no
Cd1 Al2 6_556 3.306(6) no
Cd1 Al2 8_554 3.290(5) no
Cd1 O1 . 2.157(7) no
Cd1 O2 . 2.199(9) no
Cd1 O3 . 2.159(10) no
Cd1 O4 6_556 2.232(7) no
Al1 Cd1 . 3.225(7) no
Al1 Cd1 6_556 3.155(6) no
Al1 Al2 15_554 3.121(6) no
Al1 O1 8 1.749(10) no
Al1 O3 . 1.743(10) no
Al1 O3 6_556 1.756(9) no
Al1 O4 . 1.790(11) no
Al2 Cd1 1_556 3.151(7) no
Al2 Cd1 5_556 3.306(6) no
Al2 Cd1 6_556 3.226(7) no
Al2 Cd1 15 3.290(5) no
Al2 Al1 8 3.121(6) no
Al2 O1 15 1.768(9) no
Al2 O2 1_556 1.779(10) no
Al2 O2 6_556 1.747(9) no
Al2 O4 . 1.741(11) no
O1 Cd1 . 2.157(7) no
O1 Al1 15_554 1.749(10) no
O1 Al2 8_554 1.768(9) no
O2 Cd1 . 2.199(9) no
O2 Al2 1_554 1.779(10) no
O2 Al2 5_556 1.747(9) no
O3 Cd1 . 2.159(10) no
O3 Al1 . 1.743(10) no
O3 Al1 5_556 1.756(9) no
O4 Cd1 5_556 2.232(7) no
O4 Al1 . 1.790(11) no
O4 Al2 . 1.741(11) no
